data_7207402
loop_
_publ_author_name
'Cai, Song-Liang'
'Pan, Mei'
'Zheng, Sheng-Run'
'Tan, Jing-Bo'
'Fan, Jun'
'Zhang, Wei-Guang'

_publ_section_title
;
 Anion-dependent assembly and solvent-mediated structural transformations
 of three Cd(ii) coordination polymers based on 1H-imidazole-4-carboxylic
 acid
;
_journal_issue 6
_journal_name_full CrystEngComm
_journal_page_first 2308
_journal_paper_doi 10.1039/c2ce06129e
_journal_volume 14
_journal_year 2012
_chemical_formula_sum 'C8 H8 Cd N4 O5'
_chemical_formula_weight 352.58
_chemical_name_systematic
;
?
;
_space_group_IT_number 14
_symmetry_cell_setting monoclinic
_symmetry_space_group_name_Hall '-P 2ybc'
_symmetry_space_group_name_H-M 'P 1 21/c 1'
_atom_sites_solution_hydrogens geom
_atom_sites_solution_primary direct
_atom_sites_solution_secondary difmap
_audit_creation_method SHELXL-97
_cell_angle_alpha 90.00
_cell_angle_beta 100.255(2)
_cell_angle_gamma 90.00
_cell_formula_units_Z 4
_cell_length_a 6.7174(13)
_cell_length_b 22.973(5)
_cell_length_c 7.2182(14)
_cell_measurement_reflns_used 2942
_cell_measurement_temperature 298(2)
_cell_measurement_theta_max 27.97
_cell_measurement_theta_min 3.00
_cell_volume 1096.1(4)
_computing_cell_refinement 'Bruker SMART'
_computing_data_collection 'Bruker SMART'
_computing_data_reduction 'Bruker SAINT'
_computing_molecular_graphics 'Bruker SHELXTL'
_computing_publication_material 'Bruker SHELXTL'
_computing_structure_refinement 'SHELXL-97 (Sheldrick, 1997)'
_computing_structure_solution 'SHELXS-97 (Sheldrick, 1990)'
_diffrn_ambient_temperature 298(2)
_diffrn_measured_fraction_theta_full 0.995
_diffrn_measured_fraction_theta_max 0.995
_diffrn_radiation_monochromator graphite
_diffrn_radiation_source 'fine-focus sealed tube'
_diffrn_radiation_type MoK\a
_diffrn_radiation_wavelength 0.71073
_diffrn_reflns_av_R_equivalents 0.0240
_diffrn_reflns_av_sigmaI/netI 0.0271
_diffrn_reflns_limit_h_max 5
_diffrn_reflns_limit_h_min -8
_diffrn_reflns_limit_k_max 27
_diffrn_reflns_limit_k_min -27
_diffrn_reflns_limit_l_max 8
_diffrn_reflns_limit_l_min -8
_diffrn_reflns_number 5554
_diffrn_reflns_theta_full 25.24
_diffrn_reflns_theta_max 25.24
_diffrn_reflns_theta_min 1.77
_exptl_absorpt_coefficient_mu 2.014
_exptl_absorpt_correction_T_max 0.6436
_exptl_absorpt_correction_T_min 0.5834
_exptl_absorpt_correction_type multi-scan
_exptl_absorpt_process_details 'Higashi, T. (1995)'
_exptl_crystal_colour Colourless
_exptl_crystal_density_diffrn 2.137
_exptl_crystal_density_method 'not measured'
_exptl_crystal_description BLOCK
_exptl_crystal_F_000 688
_exptl_crystal_size_max 0.30
_exptl_crystal_size_mid 0.28
_exptl_crystal_size_min 0.24
_refine_diff_density_max 0.602
_refine_diff_density_min -0.485
_refine_diff_density_rms 0.085
_refine_ls_extinction_method none
_refine_ls_goodness_of_fit_ref 1.061
_refine_ls_hydrogen_treatment constr
_refine_ls_matrix_type full
_refine_ls_number_parameters 163
_refine_ls_number_reflns 1971
_refine_ls_number_restraints 0
_refine_ls_restrained_S_all 1.061
_refine_ls_R_factor_all 0.0265
_refine_ls_R_factor_gt 0.0225
_refine_ls_shift/su_max 0.001
_refine_ls_shift/su_mean 0.000
_refine_ls_structure_factor_coef Fsqd
_refine_ls_weighting_details 'calc w=1/[\s^2^(Fo^2^)+(0.0285P)^2^+0.5027P] where P=(Fo^2^+2Fc^2^)/3'
_refine_ls_weighting_scheme calc
_refine_ls_wR_factor_gt 0.0545
_refine_ls_wR_factor_ref 0.0565
_reflns_number_gt 1755
_reflns_number_total 1971
_reflns_threshold_expression >2sigma(I)
_cod_data_source_file c2ce06129e.txt
_cod_data_source_block cslCd1
_cod_depositor_comments
;
The following automatic conversions were performed:

'_symmetry_cell_setting' value 'Monoclinic' changed to 'monoclinic'
according to /home/saulius/struct/CIF-dictionaries/cif_core.dic
dictionary named 'cif_core.dic' version 2.4.1 from 2010-06-29.

Automatic conversion script
Id: cif_fix_values 1715 2011-07-08 13:25:40Z adriana 
;
_cod_original_sg_symbol_Hall '-P 2ybc '
_cod_original_sg_symbol_H-M 'P2(1)/c '
_cod_database_code 7207402

loop_
_symmetry_equiv_pos_as_xyz
'x, y, z'
'-x, y+1/2, -z+1/2'
'-x, -y, -z'
'x, -y-1/2, z-1/2'

loop_
_atom_site_label
_atom_site_type_symbol
_atom_site_fract_x
_atom_site_fract_y
_atom_site_fract_z
_atom_site_U_iso_or_equiv
_atom_site_adp_type
_atom_site_occupancy
_atom_site_symmetry_multiplicity
_atom_site_calc_flag
_atom_site_refinement_flags
Cd1 Cd 0.18372(3) 0.638768(9) 0.84057(3) 0.02081(9) Uani 1 1 d .
C1 C -0.1924(5) 0.55359(12) 0.7748(4) 0.0213(6) Uani 1 1 d .
C2 C -0.1328(4) 0.56191(12) 0.5893(4) 0.0215(6) Uani 1 1 d .
C3 C -0.2251(5) 0.54596(14) 0.4135(4) 0.0286(7) Uani 1 1 d .
H3 H -0.3447 0.5250 0.3817 0.034 Uiso 1 1 calc R
C4 C 0.0494(5) 0.59433(14) 0.3964(4) 0.0324(8) Uani 1 1 d .
H4A H 0.1518 0.6126 0.3467 0.039 Uiso 1 1 calc R
C5 C 0.1776(5) 0.76508(12) 0.6723(4) 0.0202(6) Uani 1 1 d .
C6 C 0.3866(4) 0.75497(12) 0.7747(4) 0.0200(6) Uani 1 1 d .
C7 C 0.5404(5) 0.79265(13) 0.8357(4) 0.0277(7) Uani 1 1 d .
H7 H 0.5393 0.8328 0.8197 0.033 Uiso 1 1 calc R
C8 C 0.6370(4) 0.70394(14) 0.9159(4) 0.0270(7) Uani 1 1 d .
H8 H 0.7175 0.6728 0.9661 0.032 Uiso 1 1 calc R
N1 N 0.0410(4) 0.59230(10) 0.5757(3) 0.0252(6) Uani 1 1 d .
N2 N -0.1072(4) 0.56691(12) 0.2937(4) 0.0328(7) Uani 1 1 d .
H2 H -0.1297 0.5631 0.1732 0.039 Uiso 1 1 calc R
N3 N 0.4486(4) 0.69903(10) 0.8259(3) 0.0216(5) Uani 1 1 d .
N4 N 0.6965(4) 0.75944(12) 0.9252(4) 0.0301(6) Uani 1 1 d .
H4 H 0.8133 0.7721 0.9785 0.036 Uiso 1 1 calc R
O1 O -0.0834(3) 0.57869(9) 0.9140(3) 0.0279(5) Uani 1 1 d .
O1W O 0.4074(3) 0.57288(10) 1.0026(3) 0.0385(6) Uani 1 1 d .
H1WA H 0.3517 0.5455 1.0531 0.046 Uiso 1 1 d R
H1WB H 0.4877 0.5589 0.9352 0.046 Uiso 1 1 d R
O2 O -0.3437(3) 0.52302(10) 0.7855(3) 0.0321(5) Uani 1 1 d .
O3 O 0.0584(3) 0.72247(8) 0.6616(3) 0.0292(5) Uani 1 1 d .
O4 O 0.1299(3) 0.81463(8) 0.6048(3) 0.0255(5) Uani 1 1 d .

loop_
_atom_site_aniso_label
_atom_site_aniso_U_11
_atom_site_aniso_U_22
_atom_site_aniso_U_33
_atom_site_aniso_U_23
_atom_site_aniso_U_13
_atom_site_aniso_U_12
Cd1 0.02263(14) 0.01937(13) 0.01975(14) -0.00017(8) 0.00190(9) -0.00368(8)
C1 0.0268(17) 0.0185(14) 0.0190(16) -0.0009(12) 0.0051(12) -0.0023(12)
C2 0.0269(17) 0.0195(14) 0.0176(15) -0.0012(12) 0.0028(12) -0.0028(12)
C3 0.0301(18) 0.0337(18) 0.0213(17) -0.0024(13) 0.0024(14) -0.0053(14)
C4 0.042(2) 0.0326(18) 0.0250(18) 0.0041(14) 0.0130(15) -0.0088(15)
C5 0.0230(16) 0.0230(15) 0.0143(15) 0.0005(12) 0.0026(12) 0.0020(12)
C6 0.0189(15) 0.0213(14) 0.0197(16) 0.0021(12) 0.0037(12) -0.0023(12)
C7 0.0288(18) 0.0245(16) 0.0294(18) 0.0001(13) 0.0039(14) -0.0040(13)
C8 0.0176(16) 0.0328(17) 0.0295(18) 0.0033(14) 0.0012(13) 0.0008(13)
N1 0.0348(15) 0.0257(13) 0.0162(14) -0.0006(10) 0.0073(11) -0.0092(11)
N2 0.0486(18) 0.0372(15) 0.0122(14) -0.0002(11) 0.0043(12) -0.0028(13)
N3 0.0187(13) 0.0220(12) 0.0230(14) 0.0020(10) 0.0007(10) 0.0009(10)
N4 0.0168(14) 0.0424(16) 0.0288(15) -0.0022(12) -0.0026(11) -0.0066(12)
O1 0.0345(13) 0.0336(12) 0.0162(11) -0.0042(9) 0.0061(9) -0.0117(10)
O1W 0.0392(14) 0.0346(13) 0.0461(15) 0.0160(11) 0.0196(12) 0.0090(11)
O2 0.0318(13) 0.0382(13) 0.0281(13) 0.0006(10) 0.0102(10) -0.0153(10)
O3 0.0194(11) 0.0249(11) 0.0381(13) 0.0061(10) -0.0086(10) -0.0025(9)
O4 0.0316(12) 0.0207(10) 0.0244(12) 0.0059(9) 0.0052(9) 0.0059(9)

loop_
_atom_type_symbol
_atom_type_description
_atom_type_scat_dispersion_real
_atom_type_scat_dispersion_imag
_atom_type_scat_source
C C 0.0033 0.0016 'International Tables Vol C Tables 4.2.6.8 and 6.1.1.4'
H H 0.0000 0.0000 'International Tables Vol C Tables 4.2.6.8 and 6.1.1.4'
N N 0.0061 0.0033 'International Tables Vol C Tables 4.2.6.8 and 6.1.1.4'
O O 0.0106 0.0060 'International Tables Vol C Tables 4.2.6.8 and 6.1.1.4'
Cd Cd -0.8075 1.2024 'International Tables Vol C Tables 4.2.6.8 and 6.1.1.4'

loop_
_geom_angle_atom_site_label_1
_geom_angle_atom_site_label_2
_geom_angle_atom_site_label_3
_geom_angle
_geom_angle_site_symmetry_1
_geom_angle_site_symmetry_3
N1 Cd1 N3 117.93(9) . .
N1 Cd1 O4 146.06(9) . 4_576
N3 Cd1 O4 89.72(8) . 4_576
N1 Cd1 O1W 105.11(9) . .
N3 Cd1 O1W 88.78(8) . .
O4 Cd1 O1W 94.04(8) 4_576 .
N1 Cd1 O3 82.32(8) . .
N3 Cd1 O3 71.77(8) . .
O4 Cd1 O3 88.93(8) 4_576 .
O1W Cd1 O3 160.32(8) . .
N1 Cd1 O1 72.07(8) . .
N3 Cd1 O1 169.96(8) . .
O4 Cd1 O1 81.27(7) 4_576 .
O1W Cd1 O1 87.46(8) . .
O3 Cd1 O1 112.22(8) . .
O2 C1 O1 124.5(3) . .
O2 C1 C2 118.9(3) . .
O1 C1 C2 116.6(3) . .
C3 C2 N1 108.7(3) . .
C3 C2 C1 131.2(3) . .
N1 C2 C1 120.0(2) . .
C2 C3 N2 106.1(3) . .
C2 C3 H3 126.9 . .
N2 C3 H3 126.9 . .
N1 C4 N2 111.4(3) . .
N1 C4 H4A 124.3 . .
N2 C4 H4A 124.3 . .
O4 C5 O3 124.4(3) . .
O4 C5 C6 119.2(3) . .
O3 C5 C6 116.4(2) . .
C7 C6 N3 109.3(3) . .
C7 C6 C5 131.2(3) . .
N3 C6 C5 119.5(2) . .
C6 C7 N4 105.9(3) . .
C6 C7 H7 127.1 . .
N4 C7 H7 127.1 . .
N3 C8 N4 111.0(3) . .
N3 C8 H8 124.5 . .
N4 C8 H8 124.5 . .
C4 N1 C2 106.0(2) . .
C4 N1 Cd1 137.6(2) . .
C2 N1 Cd1 114.71(19) . .
C4 N2 C3 107.7(3) . .
C4 N2 H2 126.1 . .
C3 N2 H2 126.1 . .
C8 N3 C6 105.6(2) . .
C8 N3 Cd1 136.0(2) . .
C6 N3 Cd1 112.25(18) . .
C8 N4 C7 108.2(3) . .
C8 N4 H4 125.9 . .
C7 N4 H4 125.9 . .
C1 O1 Cd1 115.76(18) . .
Cd1 O1W H1WA 114.1 . .
Cd1 O1W H1WB 112.4 . .
H1WA O1W H1WB 109.8 . .
C5 O3 Cd1 115.76(17) . .
C5 O4 Cd1 133.2(2) . 4_575

loop_
_geom_bond_atom_site_label_1
_geom_bond_atom_site_label_2
_geom_bond_distance
_geom_bond_site_symmetry_2
Cd1 N1 2.250(2) .
Cd1 N3 2.272(2) .
Cd1 O4 2.272(2) 4_576
Cd1 O1W 2.300(2) .
Cd1 O3 2.385(2) .
Cd1 O1 2.397(2) .
C1 O2 1.249(4) .
C1 O1 1.271(3) .
C1 C2 1.477(4) .
C2 C3 1.360(4) .
C2 N1 1.379(4) .
C3 N2 1.361(4) .
C3 H3 0.9300 .
C4 N1 1.307(4) .
C4 N2 1.333(4) .
C4 H4A 0.9300 .
C5 O4 1.257(3) .
C5 O3 1.258(3) .
C5 C6 1.484(4) .
C6 C7 1.360(4) .
C6 N3 1.381(4) .
C7 N4 1.363(4) .
C7 H7 0.9300 .
C8 N3 1.321(4) .
C8 N4 1.334(4) .
C8 H8 0.9300 .
N2 H2 0.8600 .
N4 H4 0.8600 .
O1W H1WA 0.8467 .
O1W H1WB 0.8509 .
O4 Cd1 2.272(2) 4_575

loop_
_geom_hbond_atom_site_label_D
_geom_hbond_atom_site_label_H
_geom_hbond_atom_site_label_A
_geom_hbond_distance_DH
_geom_hbond_distance_HA
_geom_hbond_distance_DA
_geom_hbond_angle_DHA
_geom_hbond_site_symmetry_A
O1W H1WB O2 0.85 1.89 2.738(3) 176.2 1_655
O1W H1WA O2 0.85 1.96 2.759(3) 155.7 3_567
N2 H2 O1 0.86 1.98 2.786(3) 155.1 1_554
N4 H4 O3 0.86 1.92 2.742(3) 158.5 4_676
